data_2234033
loop_
_publ_author_name
'Omar, Siti Aminah'
'Ravoof, Thahira B. S. A.'
'Mohamed Tahir, Mohamed Ibrahim'
'Crouse, Karen A.'

_publ_section_title
;
 {<i>S</i>-Benzyl
 3-[(6-methylpyridin-2-yl)methylidene]dithiocarbazato}nickel(II)
 monohydrate
;
_journal_coeditor_code WM2591
_journal_issue 3
_journal_name_full 'Acta Crystallographica Section E'
_journal_page_first m316
_journal_page_last m317
_journal_paper_doi 10.1107/S1600536812006952
_journal_volume 68
_journal_year 2012
_chemical_formula_iupac '[Ni (C15 H14 N3 S2)2], H2 O'
_chemical_formula_moiety 'C30 H28 N6 Ni S4, H2 O'
_chemical_formula_sum 'C30 H30 N6 Ni O S4'
_chemical_formula_weight 677.58
_chemical_name_systematic
;
{<i>S</i>-Benzyl 3-[(6-methylpyridin-2-yl)methylidene]dithiocarbazato}nickel(II)
monohydrate
;
_space_group_IT_number 14
_symmetry_cell_setting monoclinic
_symmetry_space_group_name_Hall '-P 2ybc'
_symmetry_space_group_name_H-M 'P 1 21/c 1'
_atom_sites_solution_hydrogens geom
_atom_sites_solution_primary direct
_cell_angle_alpha 90
_cell_angle_beta 111.404(3)
_cell_angle_gamma 90
_cell_formula_units_Z 4
_cell_length_a 16.2165(5)
_cell_length_b 13.2474(3)
_cell_length_c 15.5935(3)
_cell_measurement_reflns_used 6534
_cell_measurement_temperature 150
_cell_measurement_theta_max 29
_cell_measurement_theta_min 2
_cell_volume 3118.86(15)
_computing_cell_refinement 'CrysAlis RED (Oxford Diffraction, 2002)'
_computing_data_collection 'CrysAlis CCD (Oxford Diffraction, 2002)'
_computing_data_reduction 'CrysAlis RED (Oxford Diffraction, 2002)'
_computing_molecular_graphics 'CAMERON (Watkin <i>et al.</i>, 1996)'
_computing_publication_material 'CRYSTALS (Betteridge <i>et al.</i>, 2003)'
_computing_structure_refinement 'CRYSTALS (Betteridge <i>et al.</i>, 2003)'
_computing_structure_solution 'SIR92 (Altomare <i>et al.</i>, 1994)'
_diffrn_ambient_temperature 150
_diffrn_measured_fraction_theta_full 0.997
_diffrn_measured_fraction_theta_max 0.873
_diffrn_measurement_device_type 'Oxford Diffraction Gemini CCD'
_diffrn_measurement_method 'combined \f and \w scans'
_diffrn_radiation_monochromator graphite
_diffrn_radiation_type 'Mo K\a'
_diffrn_radiation_wavelength 0.71073
_diffrn_reflns_av_R_equivalents 0.032
_diffrn_reflns_limit_h_max 21
_diffrn_reflns_limit_h_min -21
_diffrn_reflns_limit_k_max 17
_diffrn_reflns_limit_k_min -16
_diffrn_reflns_limit_l_max 21
_diffrn_reflns_limit_l_min -20
_diffrn_reflns_number 20706
_diffrn_reflns_theta_full 26.373
_diffrn_reflns_theta_max 28.981
_diffrn_reflns_theta_min 2.184
_diffrn_standards_number 0
_exptl_absorpt_coefficient_mu 0.925
_exptl_absorpt_correction_T_max 0.95
_exptl_absorpt_correction_T_min 0.89
_exptl_absorpt_correction_type multi-scan
_exptl_absorpt_process_details
;
(CrysAlis RED; Oxford Diffraction, 2002)
;
_exptl_crystal_colour black
_exptl_crystal_density_diffrn 1.443
_exptl_crystal_density_method 'not measured'
_exptl_crystal_description plate
_exptl_crystal_F_000 1408
_exptl_crystal_size_max 0.370
_exptl_crystal_size_mid 0.120
_exptl_crystal_size_min 0.060
_refine_diff_density_max 0.53
_refine_diff_density_min -0.74
_refine_ls_extinction_method None
_refine_ls_goodness_of_fit_ref 0.9739
_refine_ls_hydrogen_treatment constr
_refine_ls_matrix_type full
_refine_ls_number_parameters 379
_refine_ls_number_reflns 7199
_refine_ls_number_restraints 0
_refine_ls_R_factor_all 0.0477
_refine_ls_R_factor_gt 0.0363
_refine_ls_shift/su_max 0.0011391
_refine_ls_shift/su_mean 5.4651704
_refine_ls_structure_factor_coef Fsqd
_refine_ls_weighting_details
;
Method= Modified Sheldrick
w=1/[\s^2^(F^2^) + (0.04P)^2^ + 2.87P], where P=(max(Fo^2^,0) + 2Fc^2^)/3
;
_refine_ls_weighting_scheme calc
_refine_ls_wR_factor_all 0.0874
_refine_ls_wR_factor_gt 0.0808
_refine_ls_wR_factor_ref 0.0874
_reflns_number_gt 6011
_reflns_number_total 7223
_reflns_threshold_expression I>2\s(I)
_cod_data_source_file wm2591.cif
_cod_data_source_block I
_cod_original_cell_volume 3118.86(14)
_cod_original_sg_symbol_H-M 'P 21/c'
_cod_original_formula_sum 'C30 H30 N6 Ni1 O1 S4'
_cod_database_code 2234033
_cod_database_fobs_code 2234033

loop_
_symmetry_equiv_pos_as_xyz
x,y,z
-x,-y,-z
-x,y+1/2,-z+1/2
x,-y+1/2,z+1/2

loop_
_atom_site_type_symbol
_atom_site_label
_atom_site_fract_x
_atom_site_fract_y
_atom_site_fract_z
_atom_site_U_iso_or_equiv
_atom_site_adp_type
_atom_site_occupancy
C C101 0.78816(15) 0.24923(17) 0.47882(15) 0.0283 Uani 1.0000
N N102 0.75659(12) 0.22384(13) 0.54036(11) 0.0238 Uani 1.0000
N N103 0.71678(12) 0.29966(14) 0.57292(12) 0.0272 Uani 1.0000
C C104 0.69132(14) 0.26683(16) 0.63824(13) 0.0226 Uani 1.0000
S S105 0.64057(4) 0.35514(4) 0.68689(4) 0.0282 Uani 1.0000
S S106 0.70004(4) 0.14821(4) 0.68466(3) 0.0238 Uani 1.0000
C C107 0.65542(19) 0.47171(17) 0.63233(17) 0.0377 Uani 1.0000
C C108 0.53242(17) 0.58004(19) 0.64409(19) 0.0395 Uani 1.0000
C C109 0.50227(18) 0.6579(2) 0.6853(2) 0.0446 Uani 1.0000
C C110 0.56150(19) 0.71305(19) 0.75561(18) 0.0409 Uani 1.0000
C C111 0.65034(19) 0.69239(19) 0.78473(17) 0.0406 Uani 1.0000
C C112 0.68026(17) 0.61438(19) 0.74452(16) 0.0355 Uani 1.0000
C C113 0.62176(16) 0.55768(17) 0.67379(15) 0.0298 Uani 1.0000
C C114 0.83009(14) 0.17023(17) 0.44438(14) 0.0259 Uani 1.0000
N N115 0.83334(11) 0.07754(14) 0.48268(11) 0.0240 Uani 1.0000
C C116 0.86856(14) 0.00076(18) 0.45121(14) 0.0273 Uani 1.0000
C C117 0.90229(16) 0.0166(2) 0.38157(16) 0.0353 Uani 1.0000
C C118 0.89933(16) 0.1106(2) 0.34373(16) 0.0373 Uani 1.0000
C C119 0.86213(15) 0.1900(2) 0.37501(15) 0.0319 Uani 1.0000
C C120 0.86909(17) -0.10138(18) 0.49139(17) 0.0350 Uani 1.0000
C C201 0.75877(14) -0.11392(16) 0.65377(14) 0.0245 Uani 1.0000
N N202 0.81710(11) -0.04416(14) 0.66865(11) 0.0227 Uani 1.0000
N N203 0.89420(12) -0.05579(14) 0.74432(12) 0.0262 Uani 1.0000
C C204 0.94462(14) 0.02487(17) 0.76176(14) 0.0248 Uani 1.0000
S S205 0.92301(4) 0.13799(4) 0.70535(4) 0.0270 Uani 1.0000
S S206 1.04398(4) 0.00134(5) 0.85547(4) 0.0333 Uani 1.0000
C C207 1.08635(16) 0.12604(19) 0.89890(16) 0.0355 Uani 1.0000
C C208 1.17032(15) 0.10646(17) 0.98114(14) 0.0280 Uani 1.0000
C C209 1.16698(17) 0.05990(19) 1.05927(16) 0.0348 Uani 1.0000
C C210 1.24391(18) 0.0352(2) 1.13128(15) 0.0391 Uani 1.0000
C C211 1.32515(17) 0.05774(19) 1.12651(16) 0.0387 Uani 1.0000
C C212 1.32915(16) 0.10684(19) 1.04979(17) 0.0364 Uani 1.0000
C C213 1.25177(15) 0.13052(18) 0.97718(15) 0.0302 Uani 1.0000
C C214 0.67716(14) -0.10128(16) 0.57445(14) 0.0236 Uani 1.0000
N N215 0.67192(11) -0.01687(13) 0.52345(11) 0.0219 Uani 1.0000
C C216 0.59903(14) -0.00295(17) 0.44840(13) 0.0250 Uani 1.0000
C C217 0.52933(15) -0.07246(18) 0.42331(15) 0.0301 Uani 1.0000
C C218 0.53438(15) -0.15647(18) 0.47575(16) 0.0313 Uani 1.0000
C C219 0.60967(15) -0.17207(17) 0.55357(15) 0.0283 Uani 1.0000
C C220 0.59440(16) 0.0891(2) 0.39242(16) 0.0360 Uani 1.0000
Ni Ni1 0.782107(17) 0.08387(2) 0.593737(17) 0.0203 Uani 1.0000
O O301 1.09855(15) 0.24209(18) 0.67870(18) 0.0708 Uani 1.0000
H H1011 0.7847 0.3165 0.4569 0.0339 Uiso 1.0000
H H1072 0.7179 0.4810 0.6438 0.0478 Uiso 1.0000
H H1071 0.6229 0.4672 0.5673 0.0477 Uiso 1.0000
H H1081 0.4917 0.5431 0.5955 0.0485 Uiso 1.0000
H H1091 0.4416 0.6719 0.6645 0.0539 Uiso 1.0000
H H1101 0.5415 0.7661 0.7840 0.0505 Uiso 1.0000
H H1111 0.6912 0.7325 0.8329 0.0497 Uiso 1.0000
H H1121 0.7424 0.6005 0.7663 0.0448 Uiso 1.0000
H H1171 0.9264 -0.0389 0.3617 0.0437 Uiso 1.0000
H H1181 0.9224 0.1205 0.2966 0.0455 Uiso 1.0000
H H1191 0.8582 0.2559 0.3506 0.0391 Uiso 1.0000
H H1203 0.8930 -0.1493 0.4602 0.0539 Uiso 1.0000
H H1202 0.9043 -0.1012 0.5560 0.0535 Uiso 1.0000
H H1201 0.8098 -0.1220 0.4829 0.0538 Uiso 1.0000
H H2011 0.7692 -0.1714 0.6936 0.0297 Uiso 1.0000
H H2071 1.0982 0.1653 0.8493 0.0443 Uiso 1.0000
H H2072 1.0417 0.1611 0.9178 0.0448 Uiso 1.0000
H H2091 1.1111 0.0447 1.0636 0.0436 Uiso 1.0000
H H2101 1.2407 0.0027 1.1833 0.0494 Uiso 1.0000
H H2111 1.3782 0.0415 1.1759 0.0471 Uiso 1.0000
H H2121 1.3844 0.1256 1.0470 0.0452 Uiso 1.0000
H H2131 1.2540 0.1624 0.9232 0.0378 Uiso 1.0000
H H2171 0.4787 -0.0607 0.3691 0.0360 Uiso 1.0000
H H2181 0.4875 -0.2023 0.4596 0.0384 Uiso 1.0000
H H2191 0.6159 -0.2284 0.5925 0.0346 Uiso 1.0000
H H2201 0.5398 0.0905 0.3400 0.0560 Uiso 1.0000
H H2203 0.6441 0.0917 0.3726 0.0562 Uiso 1.0000
H H2202 0.5977 0.1476 0.4299 0.0563 Uiso 1.0000
H H3011 1.0477 0.2145 0.6805 0.1043 Uiso 1.0000
H H3012 1.1023 0.3091 0.6914 0.1042 Uiso 1.0000

loop_
_atom_site_aniso_label
_atom_site_aniso_U_11
_atom_site_aniso_U_22
_atom_site_aniso_U_33
_atom_site_aniso_U_12
_atom_site_aniso_U_13
_atom_site_aniso_U_23
C101 0.0341(12) 0.0252(12) 0.0303(11) 0.0032(9) 0.0172(9) 0.0072(9)
N102 0.0270(9) 0.0223(9) 0.0239(8) 0.0026(7) 0.0113(7) 0.0026(7)
N103 0.0339(10) 0.0215(9) 0.0303(9) 0.0042(8) 0.0166(8) 0.0015(8)
C104 0.0235(10) 0.0200(10) 0.0236(9) 0.0019(8) 0.0078(8) -0.0018(8)
S105 0.0394(3) 0.0207(3) 0.0304(3) 0.0028(2) 0.0197(2) -0.0005(2)
S106 0.0285(3) 0.0208(3) 0.0249(2) 0.0010(2) 0.0132(2) 0.0021(2)
C107 0.0610(17) 0.0215(12) 0.0393(13) 0.0018(11) 0.0288(12) -0.0005(10)
C108 0.0404(14) 0.0302(13) 0.0460(14) -0.0066(11) 0.0136(12) 0.0011(11)
C109 0.0392(15) 0.0336(14) 0.0690(18) 0.0103(12) 0.0293(14) 0.0146(13)
C110 0.0639(18) 0.0247(13) 0.0444(14) 0.0112(12) 0.0321(13) 0.0054(11)
C111 0.0584(17) 0.0292(13) 0.0305(12) 0.0087(12) 0.0118(12) 0.0007(10)
C112 0.0400(14) 0.0302(13) 0.0339(12) 0.0088(11) 0.0108(10) 0.0032(10)
C113 0.0424(14) 0.0195(11) 0.0324(11) 0.0063(10) 0.0197(10) 0.0059(9)
C114 0.0241(11) 0.0302(12) 0.0239(10) 0.0007(9) 0.0092(8) 0.0023(9)
N115 0.0214(9) 0.0290(10) 0.0219(8) 0.0015(7) 0.0082(7) -0.0018(7)
C116 0.0225(11) 0.0325(12) 0.0259(10) -0.0005(9) 0.0075(8) -0.0042(9)
C117 0.0338(13) 0.0418(14) 0.0364(12) 0.0005(11) 0.0200(10) -0.0087(11)
C118 0.0348(13) 0.0524(16) 0.0320(11) -0.0011(12) 0.0209(10) -0.0001(11)
C119 0.0296(12) 0.0406(14) 0.0294(11) 0.0029(10) 0.0153(9) 0.0083(10)
C120 0.0416(14) 0.0307(13) 0.0392(12) 0.0050(11) 0.0224(11) -0.0038(10)
C201 0.0290(11) 0.0194(10) 0.0249(10) -0.0003(9) 0.0094(9) 0.0011(8)
N202 0.0222(9) 0.0242(9) 0.0211(8) 0.0014(7) 0.0070(7) -0.0004(7)
N203 0.0241(9) 0.0275(10) 0.0227(8) 0.0016(8) 0.0037(7) 0.0023(7)
C204 0.0235(11) 0.0281(12) 0.0220(9) 0.0026(9) 0.0075(8) -0.0006(9)
S205 0.0252(3) 0.0250(3) 0.0281(3) -0.0023(2) 0.0067(2) 0.0013(2)
S206 0.0284(3) 0.0307(3) 0.0311(3) 0.0018(2) -0.0007(2) -0.0003(2)
C207 0.0326(13) 0.0326(13) 0.0344(12) -0.0023(10) 0.0040(10) 0.0010(10)
C208 0.0299(12) 0.0261(12) 0.0254(10) -0.0003(9) 0.0071(9) -0.0037(9)
C209 0.0369(13) 0.0387(14) 0.0304(11) -0.0020(11) 0.0143(10) -0.0012(10)
C210 0.0555(16) 0.0380(14) 0.0221(10) 0.0054(12) 0.0121(11) 0.0016(10)
C211 0.0409(14) 0.0349(14) 0.0288(11) 0.0107(11) -0.0010(10) -0.0073(10)
C212 0.0296(13) 0.0344(14) 0.0427(13) -0.0014(10) 0.0101(10) -0.0125(11)
C213 0.0335(12) 0.0288(12) 0.0275(10) -0.0028(10) 0.0102(9) -0.0037(9)
C214 0.0265(11) 0.0218(11) 0.0238(9) 0.0007(9) 0.0109(8) -0.0019(8)
N215 0.0233(9) 0.0230(9) 0.0208(8) 0.0007(7) 0.0098(7) -0.0018(7)
C216 0.0233(11) 0.0321(12) 0.0210(9) 0.0033(9) 0.0096(8) -0.0020(9)
C217 0.0235(11) 0.0385(13) 0.0251(10) 0.0017(10) 0.0052(9) -0.0061(10)
C218 0.0246(11) 0.0323(13) 0.0362(12) -0.0043(10) 0.0103(9) -0.0115(10)
C219 0.0306(12) 0.0227(11) 0.0327(11) -0.0018(9) 0.0127(9) -0.0026(9)
C220 0.0284(12) 0.0481(15) 0.0274(11) 0.0009(11) 0.0053(9) 0.0108(11)
Ni1 0.02185(14) 0.01956(14) 0.02001(12) 0.00104(11) 0.00830(10) 0.00119(10)
O301 0.0684(15) 0.0540(14) 0.1051(19) -0.0185(12) 0.0496(14) -0.0284(13)

loop_
_atom_type_symbol
_atom_type_scat_Cromer_Mann_a1
_atom_type_scat_Cromer_Mann_a2
_atom_type_scat_Cromer_Mann_a3
_atom_type_scat_Cromer_Mann_a4
_atom_type_scat_Cromer_Mann_b1
_atom_type_scat_Cromer_Mann_b2
_atom_type_scat_Cromer_Mann_b3
_atom_type_scat_Cromer_Mann_b4
_atom_type_scat_Cromer_Mann_c
_atom_type_scat_dispersion_real
_atom_type_scat_dispersion_imag
_atom_type_scat_source
C 2.3100 1.0200 1.5886 0.8650 20.8439 10.2075 0.5687 51.6512 0.2156 0.0033 0.0016 'International Tables Vol C 4.2.6.8 and 6.1.1.4'
H 0.4930 0.3229 0.1402 0.0408 10.5109 26.1257 3.1424 57.7998 0.0030 0.0000 0.0000 'International Tables Vol C 4.2.6.8 and 6.1.1.4'
N 12.2126 3.1322 2.0125 1.1663 0.0057 9.8933 28.9975 0.5826 -11.5290 0.0061 0.0033 'International Tables Vol C 4.2.6.8 and 6.1.1.4'
O 3.0485 2.2868 1.5463 0.8670 13.2771 5.7011 0.3239 32.9089 0.2508 0.0106 0.0060 'International Tables Vol C 4.2.6.8 and 6.1.1.4'
S 6.9053 5.2034 1.4379 1.5863 1.4679 22.2151 0.2536 56.1720 0.8669 0.1246 0.1234 'International Tables Vol C 4.2.6.8 and 6.1.1.4'
Ni 12.8376 7.2920 4.4438 2.3800 3.8785 0.2565 12.1763 66.3421 1.0341 0.3393 1.1124 'International Tables Vol C 4.2.6.8 and 6.1.1.4'

loop_
_geom_angle_atom_site_label_1
_geom_angle_atom_site_label_2
_geom_angle_atom_site_label_3
_geom_angle
_geom_angle_publ_flag
N102 C101 C114 117.0(2) no
C114 C101 Ni1 78.89(12) no
N102 C101 H1011 121.8 no
C114 C101 H1011 121.1 no
Ni1 C101 H1011 159.4 no
C101 N102 N103 116.68(18) no
C101 N102 Ni1 118.13(15) no
N103 N102 Ni1 124.68(13) no
N102 N103 C104 111.49(17) no
N103 C104 S105 116.56(16) no
N103 C104 S106 129.35(16) no
S105 C104 S106 114.09(11) no
C104 S105 C107 101.58(10) no
C104 S106 Ni1 93.07(7) no
S105 C107 C113 108.07(15) no
S105 C107 H1072 109.2 no
C113 C107 H1072 110.0 no
S105 C107 H1071 109.0 no
C113 C107 H1071 110.8 no
H1072 C107 H1071 109.7 no
C109 C108 C113 120.3(2) no
C109 C108 H1081 119.7 no
C113 C108 H1081 120.0 no
C108 C109 C110 120.0(3) no
C108 C109 H1091 119.2 no
C110 C109 H1091 120.8 no
C109 C110 C111 120.1(2) no
C109 C110 H1101 120.5 no
C111 C110 H1101 119.4 no
C110 C111 C112 119.9(2) no
C110 C111 H1111 119.4 no
C112 C111 H1111 120.7 no
C111 C112 C113 120.9(2) no
C111 C112 H1121 118.7 no
C113 C112 H1121 120.3 no
C107 C113 C112 120.1(2) no
C107 C113 C108 121.2(2) no
C112 C113 C108 118.7(2) no
C101 C114 N115 115.90(18) no
C101 C114 C119 120.8(2) no
N115 C114 C119 123.3(2) no
C114 N115 C116 118.50(18) no
C114 N115 Ni1 110.48(13) no
C116 N115 Ni1 130.96(15) no
N115 C116 C117 120.6(2) no
N115 C116 C120 118.15(19) no
C117 C116 C120 121.3(2) no
C116 C117 C118 120.5(2) no
C116 C117 H1171 117.9 no
C118 C117 H1171 121.6 no
C117 C118 C119 119.3(2) no
C117 C118 H1181 119.8 no
C119 C118 H1181 121.0 no
C118 C119 C114 117.9(2) no
C118 C119 H1191 122.3 no
C114 C119 H1191 119.9 no
C116 C120 H1203 109.1 no
C116 C120 H1202 110.4 no
H1203 C120 H1202 109.7 no
C116 C120 H1201 110.4 no
H1203 C120 H1201 108.1 no
H1202 C120 H1201 109.1 no
N202 C201 C214 116.97(19) no
C214 C201 Ni1 78.68(12) no
N202 C201 H2011 120.8 no
C214 C201 H2011 122.2 no
Ni1 C201 H2011 158.4 no
C201 N202 N203 116.94(18) no
C201 N202 Ni1 117.90(14) no
N203 N202 Ni1 124.35(14) no
N202 N203 C204 112.84(17) no
N203 C204 S205 127.77(16) no
N203 C204 S206 109.85(16) no
S205 C204 S206 122.38(13) no
C204 S205 Ni1 94.18(7) no
C204 S206 C207 104.73(11) no
S206 C207 C208 105.08(16) no
S206 C207 H2071 109.6 no
C208 C207 H2071 112.0 no
S206 C207 H2072 108.5 no
C208 C207 H2072 110.9 no
H2071 C207 H2072 110.5 no
C207 C208 C209 120.7(2) no
C207 C208 C213 120.1(2) no
C209 C208 C213 119.2(2) no
C208 C209 C210 120.5(2) no
C208 C209 H2091 120.0 no
C210 C209 H2091 119.5 no
C209 C210 C211 120.2(2) no
C209 C210 H2101 119.6 no
C211 C210 H2101 120.2 no
C210 C211 C212 119.7(2) no
C210 C211 H2111 120.6 no
C212 C211 H2111 119.7 no
C211 C212 C213 119.9(2) no
C211 C212 H2121 120.4 no
C213 C212 H2121 119.6 no
C212 C213 C208 120.5(2) no
C212 C213 H2131 120.5 no
C208 C213 H2131 119.1 no
C201 C214 N215 115.87(18) no
C201 C214 C219 121.1(2) no
N215 C214 C219 122.99(19) no
C214 N215 C216 118.19(18) no
C214 N215 Ni1 110.22(13) no
C216 N215 Ni1 131.00(15) no
N215 C216 C217 121.3(2) no
N215 C216 C220 117.78(19) no
C217 C216 C220 120.91(19) no
C216 C217 C218 120.2(2) no
C216 C217 H2171 119.2 no
C218 C217 H2171 120.6 no
C217 C218 C219 119.1(2) no
C217 C218 H2181 120.2 no
C219 C218 H2181 120.6 no
C218 C219 C214 118.2(2) no
C218 C219 H2191 122.2 no
C214 C219 H2191 119.6 no
C216 C220 H2201 110.4 no
C216 C220 H2203 110.4 no
H2201 C220 H2203 110.2 no
C216 C220 H2202 108.9 no
H2201 C220 H2202 109.3 no
H2203 C220 H2202 107.4 no
N115 Ni1 N215 93.28(6) no
N115 Ni1 S106 158.09(5) no
N215 Ni1 S106 89.15(4) no
N115 Ni1 S205 92.82(5) no
N215 Ni1 S205 158.24(5) no
S106 Ni1 S205 92.92(2) no
N115 Ni1 N202 108.62(7) no
N215 Ni1 N202 77.43(7) no
S106 Ni1 N202 93.17(5) no
S205 Ni1 N202 80.83(5) no
N115 Ni1 N102 77.72(7) no
N215 Ni1 N102 110.44(7) no
S106 Ni1 N102 81.03(5) no
S205 Ni1 N102 91.27(5) no
N202 Ni1 N102 169.99(7) no
N115 Ni1 C201 111.11(6) no
N215 Ni1 C201 54.55(6) no
S106 Ni1 C201 87.95(4) no
S205 Ni1 C201 103.85(5) no
N202 Ni1 C201 23.38(6) no
N115 Ni1 C101 54.55(6) no
N215 Ni1 C101 111.35(6) no
S106 Ni1 C101 104.43(5) no
S205 Ni1 C101 89.11(5) no
N202 Ni1 C101 160.18(6) no
N102 Ni1 C201 161.75(7) no
N102 Ni1 C101 23.42(6) no
C201 Ni1 C101 161.74(6) no
H3011 O301 H3012 112.0 no

loop_
_geom_bond_atom_site_label_1
_geom_bond_atom_site_label_2
_geom_bond_distance
_geom_bond_publ_flag
C101 N102 1.286(3) no
C101 C114 1.453(3) no
C101 Ni1 2.854(2) no
C101 H1011 0.949 no
N102 N103 1.386(2) no
N102 Ni1 2.0127(18) yes
N103 C104 1.305(3) no
C104 S105 1.754(2) no
C104 S106 1.714(2) no
S105 C107 1.821(2) no
S106 Ni1 2.4259(5) yes
C107 C113 1.507(3) no
C107 H1072 0.970 no
C107 H1071 0.958 no
C108 C109 1.395(4) no
C108 C113 1.383(3) no
C108 H1081 0.941 no
C109 C110 1.375(4) no
C109 H1091 0.935 no
C110 C111 1.371(4) no
C110 H1101 0.949 no
C111 C112 1.385(3) no
C111 H1111 0.960 no
C112 C113 1.384(3) no
C112 H1121 0.956 no
C114 N115 1.358(3) no
C114 C119 1.385(3) no
N115 C116 1.344(3) no
N115 Ni1 2.1787(16) yes
C116 C117 1.399(3) no
C116 C120 1.490(3) no
C117 C118 1.371(4) no
C117 H1171 0.937 no
C118 C119 1.386(3) no
C118 H1181 0.947 no
C119 H1191 0.946 no
C120 H1203 0.964 no
C120 H1202 0.959 no
C120 H1201 0.962 no
C201 N202 1.281(3) no
C201 C214 1.454(3) no
C201 Ni1 2.854(2) no
C201 H2011 0.958 no
N202 N203 1.379(2) no
N202 Ni1 2.0197(18) yes
N203 C204 1.312(3) no
C204 S205 1.708(2) no
C204 S206 1.764(2) no
S205 Ni1 2.4211(6) yes
S206 C207 1.822(3) no
C207 C208 1.514(3) no
C207 H2071 1.006 no
C207 H2072 0.992 no
C208 C209 1.384(3) no
C208 C213 1.382(3) no
C209 C210 1.379(3) no
C209 H2091 0.954 no
C210 C211 1.379(4) no
C210 H2101 0.936 no
C211 C212 1.384(4) no
C211 H2111 0.947 no
C212 C213 1.385(3) no
C212 H2121 0.946 no
C213 H2131 0.954 no
C214 N215 1.357(3) no
C214 C219 1.387(3) no
N215 C216 1.338(3) no
N215 Ni1 2.1784(17) yes
C216 C217 1.399(3) no
C216 C220 1.485(3) no
C217 C218 1.366(3) no
C217 H2171 0.952 no
C218 C219 1.387(3) no
C218 H2181 0.933 no
C219 H2191 0.944 no
C220 H2201 0.961 no
C220 H2203 0.963 no
C220 H2202 0.961 no
O301 H3011 0.913 no
O301 H3012 0.907 no

loop_
_geom_hbond_atom_site_label_D
_geom_hbond_atom_site_label_H
_geom_hbond_atom_site_label_A
_geom_hbond_site_symmetry_A
_geom_hbond_distance_DH
_geom_hbond_distance_HA
_geom_hbond_distance_DA
_geom_hbond_angle_DHA
_geom_hbond_publ_flag
O301 H3011 S205 . 0.91 2.42 3.323(3) 173 yes
O301 H3012 N203 3_756 0.91 2.04 2.919(4) 162 yes
